data_4021557
loop_
_publ_author_name
'Luke C. Henderson'
'Wendy A. Loughlin'
'Ian D. Jenkins'
'Peter C. Healy'
'Marc R. Campitelli'

_publ_contact_author_address
;
School of Science
Eskitis Institute
Griffith University
Nathan, BRISBANE 4111, Australia
;
_publ_contact_author_email P.Healy@griffith.edu.au
_publ_contact_author_fax '617 3735 7656'
_publ_contact_author_name 'Dr Peter Healy'
_publ_contact_author_phone '617 3735 7442'
_publ_section_title
;
 Efficient Formal Synthesis of (+-)-Hyphodermin B
;
_journal_name_full 'Journal of Organic Chemistry'
_journal_page_first 2384
_journal_page_last 2388
_journal_paper_doi 10.1021/jo052485l
_journal_volume 71
_journal_year 2006
_chemical_compound_source 'see text'
_chemical_formula_moiety 'C14 H14 O4'
_chemical_formula_sum 'C14 H14 O4'
_chemical_formula_weight 246.25
_chemical_name_common 'Hypodermin B'
_chemical_name_systematic
; 
1RS-Hydroxy-6,6-dimethyl-7,8-dihydronaphtho[1,2-c]furan-3,9(1H,6H)-dione 
;
_space_group_IT_number 14
_symmetry_cell_setting monoclinic
_symmetry_space_group_name_Hall '-P 2yab'
_symmetry_space_group_name_H-M 'P 1 21/a 1'
_atom_sites_solution_hydrogens geom
_atom_sites_solution_primary direct
_atom_sites_solution_secondary difmap
_cell_angle_alpha 90
_cell_angle_beta 91.00(2)
_cell_angle_gamma 90
_cell_formula_units_Z 4
_cell_length_a 15.937(5)
_cell_length_b 7.227(3)
_cell_length_c 10.649(3)
_cell_measurement_reflns_used 25
_cell_measurement_temperature 295(2)
_cell_measurement_theta_max 17.2
_cell_measurement_theta_min 12.6
_cell_volume 1226.3(7)
_computing_cell_refinement 'MSC/AFC7 Diffractometer Control (MSC, 1999)'
_computing_data_collection 'MSC/AFC7 Diffractometer Control (MSC, 1999)'
_computing_data_reduction 'teXsan for Windows (MSC, 2001)'
_computing_molecular_graphics 'ORTEP3 (Farrugia, 1997)'
_computing_publication_material 'teXsan for Windows (MSC, 2001); PLATON (Spek, 2003)'
_computing_structure_refinement 'teXsan for Windows (MSC, 2001); SHELXL-97 (Sheldrick, 1997)'
_computing_structure_solution 'teXsan for Windows (MSC, 2001)'
_diffrn_ambient_temperature 295(2)
_diffrn_measured_fraction_theta_full 1.000
_diffrn_measured_fraction_theta_max 1.000
_diffrn_measurement_device 'Rigaku AFC7R'
_diffrn_measurement_method \w-2\q
_diffrn_radiation_detector 'scintillation counter'
_diffrn_radiation_monochromator graphite
_diffrn_radiation_source 'Rigaku rotating anode'
_diffrn_radiation_type 'Mo K\a'
_diffrn_radiation_wavelength 0.71069
_diffrn_reflns_av_R_equivalents 0.0368
_diffrn_reflns_av_sigmaI/netI 0.0544
_diffrn_reflns_limit_h_max 18
_diffrn_reflns_limit_h_min -9
_diffrn_reflns_limit_k_max 8
_diffrn_reflns_limit_k_min 0
_diffrn_reflns_limit_l_max 12
_diffrn_reflns_limit_l_min -12
_diffrn_reflns_number 2467
_diffrn_reflns_reduction_process ' ?'
_diffrn_reflns_theta_full 25.00
_diffrn_reflns_theta_max 25.00
_diffrn_reflns_theta_min 2.56
_diffrn_standards_decay_% 0.19
_diffrn_standards_interval_count 150
_diffrn_standards_number 3
_exptl_absorpt_coefficient_mu 0.098
_exptl_absorpt_correction_type none
_exptl_crystal_colour 'pale yellow'
_exptl_crystal_density_diffrn 1.334
_exptl_crystal_density_method 'not measured'
_exptl_crystal_description plate
_exptl_crystal_F_000 520
_exptl_crystal_size_max 0.500
_exptl_crystal_size_mid 0.300
_exptl_crystal_size_min 0.300
_refine_diff_density_max 0.459
_refine_diff_density_min -0.195
_refine_diff_density_rms 0.053
_refine_ls_extinction_method none
_refine_ls_goodness_of_fit_ref 1.035
_refine_ls_hydrogen_treatment constr
_refine_ls_matrix_type full
_refine_ls_number_parameters 172
_refine_ls_number_reflns 2163
_refine_ls_number_restraints 0
_refine_ls_restrained_S_all 1.035
_refine_ls_R_factor_all 0.1238
_refine_ls_R_factor_gt 0.0666
_refine_ls_shift/su_max 0.000
_refine_ls_shift/su_mean 0.000
_refine_ls_structure_factor_coef Fsqd
_refine_ls_weighting_details 'calc w=1/[\s^2^(Fo^2^)+(0.1048P)^2^+0.6808P] where P=(Fo^2^+2Fc^2^)/3'
_refine_ls_weighting_scheme calc
_refine_ls_wR_factor_gt 0.1823
_refine_ls_wR_factor_ref 0.2182
_reflns_number_gt 1241
_reflns_number_total 2163
_reflns_threshold_expression I>2\s(I)
_cod_data_source_file jo052485lsi20060208_112004.cif
_cod_depositor_comments
;
The following automatic conversions were performed:
'_symmetry_cell_setting' value 'Monoclinic' changed to 'monoclinic'
according to '/home/saulius/struct/CIF-dictionaries/cif_core.dic'
dictionary named 'cif_core.dic' version 2.4.1 from 2010-06-29.

Automatic conversion script
Id: cif_fix_enum 1527 2010-12-29 10:47:43Z saulius 
;
_cod_original_sg_symbol_H-M 'P 21/a'
_cod_database_code 4021557

loop_
_symmetry_equiv_pos_site_id
_symmetry_equiv_pos_as_xyz
1 x,y,z
2 1/2-x,1/2+y,-z
3 -x,-y,-z
4 1/2+x,1/2-y,z

loop_
_atom_site_aniso_label
_atom_site_aniso_U_11
_atom_site_aniso_U_22
_atom_site_aniso_U_33
_atom_site_aniso_U_23
_atom_site_aniso_U_13
_atom_site_aniso_U_12
O1 0.092(2) 0.092(2) 0.0435(13) -0.0140(14) 0.0164(12) 0.0073(17)
O2A 0.078(2) 0.0562(18) 0.098(2) -0.0246(16) 0.0203(17) -0.0036(16)
O3 0.129(3) 0.123(3) 0.0448(16) 0.0095(17) 0.0028(16) 0.014(2)
O4 0.127(3) 0.086(2) 0.093(2) -0.0101(18) 0.0038(19) 0.052(2)
C1 0.070(2) 0.063(2) 0.051(2) -0.0126(17) 0.0144(17) -0.001(2)
C3 0.074(3) 0.084(3) 0.041(2) -0.001(2) 0.0079(17) -0.004(2)
C3A 0.0510(19) 0.057(2) 0.0423(17) -0.0001(15) 0.0074(14) -0.0053(16)
C4 0.065(2) 0.058(2) 0.0466(19) 0.0065(16) 0.0039(15) 0.0117(18)
C5 0.066(2) 0.058(2) 0.0517(19) -0.0029(17) 0.0097(16) 0.0165(18)
C5A 0.0493(18) 0.050(2) 0.0409(17) -0.0033(14) 0.0098(13) 0.0035(15)
C6 0.070(2) 0.071(3) 0.0390(18) -0.0037(17) 0.0120(16) 0.013(2)
C8 0.209(7) 0.085(3) 0.058(3) 0.020(2) 0.014(3) 0.060(4)
C9 0.089(3) 0.054(2) 0.062(2) -0.0027(19) 0.007(2) 0.017(2)
C9A 0.0463(18) 0.0434(17) 0.0423(16) -0.0007(14) 0.0104(13) -0.0005(14)
C9B 0.0457(18) 0.0486(19) 0.0457(17) -0.0057(15) 0.0098(13) -0.0041(15)
C10 0.087(3) 0.145(5) 0.054(2) 0.003(3) 0.025(2) -0.011(3)
C11 0.150(5) 0.162(6) 0.054(3) -0.036(3) 0.023(3) -0.068(4)
C71 0.146(11) 0.077(7) 0.046(5) 0.015(5) 0.028(6) 0.016(7)
C72 0.073(5) 0.057(5) 0.041(4) -0.001(3) 0.009(4) -0.009(4)

loop_
_atom_site_label
_atom_site_type_symbol
_atom_site_thermal_displace_type
_atom_site_fract_x
_atom_site_fract_y
_atom_site_fract_z
_atom_site_occupancy
_atom_site_U_iso_or_equiv
O1 O Uani 0.08578(18) 0.1530(4) 1.2120(2) 1.000 0.0757(10)
O2A O Uani 0.10629(19) 0.4042(4) 1.0832(3) 0.900 0.0772(11)
O3 O Uani 0.1584(2) -0.0861(5) 1.2898(3) 1.000 0.0989(15)
O4 O Uani 0.0137(2) 0.3514(5) 0.8447(3) 1.000 0.1020(14)
C1 C Uani 0.0679(2) 0.2372(5) 1.0892(3) 1.000 0.0612(12)
C3 C Uani 0.1325(3) -0.0012(6) 1.2004(3) 1.000 0.0663(16)
C3A C Uani 0.1431(2) -0.0373(5) 1.0660(3) 1.000 0.0500(11)
C4 C Uani 0.1837(2) -0.1832(5) 1.0084(3) 1.000 0.0565(11)
C5 C Uani 0.1863(2) -0.1830(5) 0.8792(3) 1.000 0.0585(11)
C5A C Uani 0.1486(2) -0.0437(5) 0.8059(3) 1.000 0.0466(11)
C6 C Uani 0.1547(2) -0.0524(5) 0.6632(3) 1.000 0.0599(13)
C8 C Uani 0.0736(5) 0.2434(8) 0.6565(4) 1.000 0.117(3)
C9 C Uani 0.0618(3) 0.2451(6) 0.7939(4) 1.000 0.0683(14)
C9A C Uani 0.10654(19) 0.1008(4) 0.8668(3) 1.000 0.0439(10)
C9B C Uani 0.10504(19) 0.1002(5) 0.9984(3) 1.000 0.0466(10)
C10 C Uani 0.2454(3) -0.0415(9) 0.6258(4) 1.000 0.095(2)
C11 C Uani 0.1180(4) -0.2332(10) 0.6148(4) 1.000 0.122(3)
C71 C Uani 0.1319(9) 0.1444(16) 0.6057(8) 0.500 0.089(5)
C72 C Uani 0.0860(6) 0.0615(12) 0.6042(7) 0.500 0.057(3)
O2B O Uiso -0.01630 0.25450 1.06900 0.100 0.0730
H1A H Uiso 0.00940 0.25040 1.07480 0.900 0.0560
H4 H Uiso 0.20890 -0.27990 1.05630 1.000 0.0680
H5 H Uiso 0.21470 -0.28080 0.83810 1.000 0.0700
H8A H Uiso 0.12460 0.31590 0.64140 1.000 0.1380
H8B H Uiso 0.02840 0.30480 0.61780 1.000 0.1380
H10A H Uiso 0.26940 0.07000 0.65720 1.000 0.1140
H10B H Uiso 0.27520 -0.14430 0.65980 1.000 0.1140
H10C H Uiso 0.24870 -0.04320 0.53680 1.000 0.1140
H11A H Uiso 0.05940 -0.23540 0.62920 1.000 0.1460
H11B H Uiso 0.12770 -0.24360 0.52730 1.000 0.1460
H11C H Uiso 0.14410 -0.33370 0.65760 1.000 0.1460
H71A H Uiso 0.18300 0.19260 0.64620 0.500 0.2270
H71B H Uiso 0.11790 0.16620 0.52300 0.500 0.2270
H72A H Uiso 0.09640 0.07530 0.51710 0.500 0.0710
H72B H Uiso 0.03340 -0.00270 0.61320 0.500 0.0710
H2A H Uiso 0.06970 0.50250 1.11910 0.900 0.0870
H1B H Uiso 0.09810 0.35200 1.08340 0.100 0.0560
H2B H Uiso -0.03420 0.38280 1.09120 0.100 0.0880

loop_
_atom_type_symbol
_atom_type_description
_atom_type_scat_dispersion_real
_atom_type_scat_dispersion_imag
_atom_type_scat_source
O O 0.0106 0.0060 'International Tables Vol C Tables 4.2.6.8 and 6.1.1.4'
H H 0.0000 0.0000 'International Tables Vol C Tables 4.2.6.8 and 6.1.1.4'
C C 0.0033 0.0016 'International Tables Vol C Tables 4.2.6.8 and 6.1.1.4'

loop_
_geom_angle_atom_site_label_1
_geom_angle_atom_site_label_2
_geom_angle_atom_site_label_3
_geom_angle
_geom_angle_publ_flag
C1 O1 C3 111.2(2) yes
C1 O2A H2A 110.00 no
C1 O2B H2B 109.00 no
O1 C1 C9B 103.1(3) yes
O1 C1 O2B 110.79 yes
O2B C1 C9B 110.79 yes
O1 C1 O2A 109.3(3) yes
O2A C1 C9B 111.8(3) yes
O1 C3 O3 122.2(3) yes
O3 C3 C3A 129.7(4) yes
O1 C3 C3A 108.0(3) yes
C3 C3A C4 129.0(3) no
C3 C3A C9B 109.1(3) no
C4 C3A C9B 121.9(3) no
C3A C4 C5 117.6(3) no
C4 C5 C5A 122.5(3) no
C5 C5A C9A 118.7(3) no
C6 C5A C9A 122.0(3) no
C5 C5A C6 119.4(3) no
C5A C6 C11 110.1(3) no
C5A C6 C71 109.2(4) no
C10 C6 C11 108.7(4) no
C10 C6 C71 93.7(6) no
C5A C6 C10 109.8(3) no
C11 C6 C71 123.8(5) no
C11 C6 C72 93.2(4) no
C71 C6 C72 35.5(6) no
C5A C6 C72 109.6(4) no
C10 C6 C72 123.9(5) no
C9 C8 C72 114.2(5) no
C71 C8 C72 39.9(7) no
C9 C8 C71 121.4(6) no
O4 C9 C9A 120.9(4) yes
C8 C9 C9A 116.5(4) no
O4 C9 C8 122.4(5) yes
C5A C9A C9 120.8(3) no
C5A C9A C9B 118.4(3) no
C9 C9A C9B 120.8(3) no
C1 C9B C9A 130.6(3) no
C1 C9B C3A 108.4(3) no
C3A C9B C9A 121.0(3) no
C6 C71 C72 67.1(8) no
C8 C71 C72 78.3(11) no
C6 C71 C8 119.6(8) no
C6 C72 C71 77.4(10) no
C8 C72 C71 61.8(9) no
C6 C72 C8 116.3(6) no
O1 C1 H1B 109.00 no
O2A C1 H1A 110.00 no
O1 C1 H1A 111.00 no
C9B C1 H1B 109.00 no
O2B C1 H1B 114.00 no
C9B C1 H1A 111.00 no
C5 C4 H4 121.00 no
C3A C4 H4 121.00 no
C4 C5 H5 119.00 no
C5A C5 H5 119.00 no
C9 C8 H8B 109.00 no
C71 C8 H8A 68.00 no
C9 C8 H8A 106.00 no
C72 C8 H8A 108.00 no
C72 C8 H8B 112.00 no
H8A C8 H8B 108.00 no
C71 C8 H8B 129.00 no
C6 C10 H10A 109.00 no
C6 C10 H10C 109.00 no
H10A C10 H10B 109.00 no
C6 C10 H10B 109.00 no
H10B C10 H10C 110.00 no
H10A C10 H10C 109.00 no
C6 C11 H11A 110.00 no
C6 C11 H11B 109.00 no
H11A C11 H11B 110.00 no
H11A C11 H11C 109.00 no
C6 C11 H11C 109.00 no
H11B C11 H11C 109.00 no
C6 C71 H71A 88.00 no
C6 C71 H71B 125.00 no
C6 C71 H72A 92.00 no
C8 C71 H8A 44.00 no
C8 C71 H71A 102.00 no
C8 C71 H71B 98.00 no
C8 C71 H72A 103.00 no
C72 C71 H8A 122.00 no
C72 C71 H71A 151.00 no
C72 C71 H71B 85.00 no
C72 C71 H72A 51.00 no
H8A C71 H71A 67.00 no
H8A C71 H71B 95.00 no
H8A C71 H72A 126.00 no
C6 C71 H8A 140.00 no
H71A C71 H72A 151.00 no
H71B C71 H72A 38.00 no
H71A C71 H71B 123.00 no
C6 C72 H71B 108.00 no
C6 C72 H72A 109.00 no
C8 C72 H71B 77.00 no
C8 C72 H72A 108.00 no
C6 C72 H72B 109.00 no
C71 C72 H71B 46.00 no
C71 C72 H72A 79.00 no
C71 C72 H72B 168.00 no
H71B C72 H72A 36.00 no
H71B C72 H72B 136.00 no
H72A C72 H72B 108.00 no
C8 C72 H72B 106.00 no

loop_
_geom_bond_atom_site_label_1
_geom_bond_atom_site_label_2
_geom_bond_distance
_geom_bond_publ_flag
O1 C1 1.466(4) yes
O1 C3 1.347(5) yes
O2A C1 1.355(5) yes
O2B C1 1.3611 yes
O3 C3 1.200(5) yes
O4 C9 1.219(6) yes
O2A H2A 1.0000 no
O2B H2B 1.0000 no
C1 C9B 1.512(5) no
C3 C3A 1.468(5) no
C3A C4 1.386(5) no
C3A C9B 1.363(5) no
C4 C5 1.377(5) no
C5 C5A 1.403(5) no
C5A C9A 1.406(5) no
C5A C6 1.526(5) no
C6 C71 1.588(12) no
C6 C11 1.518(8) no
C6 C10 1.508(6) no
C6 C72 1.499(10) no
C8 C71 1.298(14) no
C8 C9 1.479(6) no
C8 C72 1.443(10) no
C9 C9A 1.476(5) no
C9A C9B 1.402(5) no
C71 C72 0.946(16) no
C1 H1A 0.9500 no
C1 H1B 0.9600 no
C4 H4 0.9500 no
C5 H5 0.9500 no
C8 H8B 0.9400 no
C8 H8A 0.9800 no
C10 H10B 0.9500 no
C10 H10C 0.9500 no
C10 H10A 0.9500 no
C11 H11B 0.9500 no
C11 H11C 0.9500 no
C11 H11A 0.9500 no
C71 H71A 0.9800 no
C71 H71B 0.9200 no
C71 H72A 1.2000 no
C71 H8A 1.3000 no
C72 H72A 0.9500 no
C72 H72B 0.9600 no
C72 H71B 1.2600 no

loop_
_geom_contact_atom_site_label_1
_geom_contact_atom_site_label_2
_geom_contact_distance
_geom_contact_site_symmetry_2
_geom_contact_publ_flag
O2A C9 3.353(6) . no
O2A O4 2.940(5) . no
O2A C4 3.329(5) 1_565 no
O2A O4 2.724(5) 3_567 no
O2A C5 3.382(5) 2_557 no
O2B C9 3.2036 . no
O2B C5A 2.9393 3_557 no
O2B C4 2.8259 3_557 no
O2B C5 2.8220 3_557 no
O2B O4 2.9928 3_567 no
O2B O4 2.5425 . no
O2B C9B 3.0085 3_557 no
O2B C3A 2.9177 3_557 no
O2B C9A 3.0271 3_557 no
O4 O2A 2.724(5) 3_567 no
O4 O2B 2.9928 3_567 no
O4 C1 2.851(5) . no
O4 O2B 2.5425 . no
O4 O2A 2.940(5) . no
O4 C1 3.325(5) 3_567 no
O1 H72B 2.8900 3_557 no
O2A H4 2.8300 1_565 no
O3 H72A 2.8800 1_556 no
O3 H10A 2.7900 2_547 no
O3 H11B 2.8200 1_556 no
O4 H1B 2.8600 . no
O4 H1B 2.9000 3_567 no
O4 H1A 2.5600 . no
O4 H2B 2.0600 3_567 no
O4 H2B 2.7600 . no
O4 H2A 1.7500 3_567 no
C1 O4 2.851(5) . no
C1 O4 3.325(5) 3_567 no
C3 C9 3.565(7) 3_557 no
C3A O2B 2.9177 3_557 no
C4 O2A 3.329(5) 1_545 no
C4 O2B 2.8259 3_557 no
C5 O2B 2.8220 3_557 no
C5 O2A 3.382(5) 2_547 no
C5A O2B 2.9393 3_557 no
C9 C3 3.565(7) 3_557 no
C9 O2A 3.353(6) . no
C9 O2B 3.2036 . no
C9A O2B 3.0271 3_557 no
C9B O2B 3.0085 3_557 no
C3 H5 2.9400 2_557 no
C3A H5 3.0900 2_557 no
C4 H2B 2.9700 3_557 no
C5 H10B 2.7700 . no
C5 H2B 2.8400 3_557 no
C5 H11C 2.6700 . no
C9 H2B 2.9900 3_567 no
C9 H2A 2.9400 3_567 no
C9A H72B 3.0200 . no
C9A H71A 2.7500 . no
C10 H5 2.8900 . no
C11 H5 2.8300 . no
H1A O4 2.5600 . no
H1B O4 2.8600 . no
H1B O4 2.9000 3_567 no
H2A O4 1.7500 3_567 no
H2A C9 2.9400 3_567 no
H2B O4 2.7600 . no
H2B C5 2.8400 3_557 no
H2B O4 2.0600 3_567 no
H2B C4 2.9700 3_557 no
H2B C9 2.9900 3_567 no
H4 O2A 2.8300 1_545 no
H5 C10 2.8900 . no
H5 C11 2.8300 . no
H5 H11C 2.2400 . no
H5 C3 2.9400 2_547 no
H5 H10B 2.3600 . no
H5 C3A 3.0900 2_547 no
H8A H11C 2.5600 1_565 no
H10A H71A 1.6400 . no
H10A O3 2.7900 2_557 no
H10B C5 2.7700 . no
H10B H5 2.3600 . no
H10B H11C 2.5000 . no
H10C H11B 2.4100 . no
H10C H71A 2.3200 . no
H10C H71B 2.5800 . no
H10C H72A 2.5800 . no
H11A H72B 1.7400 . no
H11B O3 2.8200 1_554 no
H11B H10C 2.4100 . no
H11B H72A 2.3600 . no
H11B H72B 2.4800 . no
H11C H5 2.2400 . no
H11C H8A 2.5600 1_545 no
H11C H10B 2.5000 . no
H11C C5 2.6700 . no
H71A C9A 2.7500 . no
H71A H10C 2.3200 . no
H71A H10A 1.6400 . no
H71B H10C 2.5800 . no
H72A H10C 2.5800 . no
H72A H11B 2.3600 . no
H72A O3 2.8800 1_554 no
H72B C9A 3.0200 . no
H72B H11B 2.4800 . no
H72B O1 2.8900 3_557 no
H72B H11A 1.7400 . no

loop_
_geom_hbond_atom_site_label_D
_geom_hbond_atom_site_label_H
_geom_hbond_atom_site_label_A
_geom_hbond_distance_DH
_geom_hbond_distance_HA
_geom_hbond_distance_DA
_geom_hbond_angle_DHA
_geom_hbond_site_symmetry_A
_geom_hbond_publ_flag
O2A H2A O4 1.0000 1.7500 2.724(5) 165.00 3_567 yes

loop_
_geom_torsion_atom_site_label_1
_geom_torsion_atom_site_label_2
_geom_torsion_atom_site_label_3
_geom_torsion_atom_site_label_4
_geom_torsion
_geom_torsion_publ_flag
C3 O1 C1 O2A -114.3(4) no
C3 O1 C1 C9B 4.7(4) no
C1 O1 C3 O3 175.6(4) no
C1 O1 C3 C3A -4.4(4) no
O2A C1 C9B C9A -64.2(4) no
O2A C1 C9B C3A 114.1(3) no
O1 C1 C9B C3A -3.2(3) no
O1 C1 C9B C9A 178.5(3) no
O3 C3 C3A C4 2.4(8) no
O1 C3 C3A C9B 2.2(4) no
O3 C3 C3A C9B -177.8(5) no
O1 C3 C3A C4 -177.5(3) no
C3 C3A C4 C5 -178.7(4) no
C9B C3A C4 C5 1.6(5) no
C3 C3A C9B C1 0.8(4) no
C3 C3A C9B C9A 179.3(3) no
C4 C3A C9B C1 -179.4(3) no
C4 C3A C9B C9A -0.9(5) no
C3A C4 C5 C5A -1.0(5) no
C4 C5 C5A C6 179.6(3) no
C4 C5 C5A C9A -0.1(5) no
C9A C5A C6 C10 117.7(4) no
C9A C5A C6 C11 -122.7(4) no
C9A C5A C6 C71 16.2(7) no
C9A C5A C6 C72 -21.6(5) no
C5 C5A C9A C9 -176.6(3) no
C5 C5A C9A C9B 0.7(5) no
C6 C5A C9A C9 3.8(5) no
C6 C5A C9A C9B -178.9(3) no
C5 C5A C6 C10 -62.0(5) no
C5 C5A C6 C11 57.6(4) no
C5 C5A C6 C71 -163.5(6) no
C5 C5A C6 C72 158.8(5) no
C5A C6 C71 C72 -97.2(7) no
C10 C6 C71 C8 -149.2(9) no
C5A C6 C71 C8 -36.7(11) no
C5A C6 C72 C8 46.4(8) no
C5A C6 C72 C71 95.8(8) no
C10 C6 C72 C8 -85.9(7) no
C10 C6 C72 C71 -36.5(9) no
C11 C6 C72 C8 159.0(6) no
C11 C6 C72 C71 -151.6(8) no
C71 C6 C72 C8 -49.4(8) no
C11 C6 C71 C72 34.9(9) no
C72 C6 C71 C8 60.5(11) no
C10 C6 C71 C72 150.4(7) no
C11 C6 C71 C8 95.3(9) no
C9 C8 C71 C6 36.2(13) no
C72 C8 C9 O4 -143.3(6) no
C72 C8 C9 C9A 32.1(8) no
C71 C8 C9 O4 172.0(8) no
C71 C8 C9 C9A -12.7(10) no
C71 C8 C72 C6 57.2(9) no
C9 C8 C71 C72 91.1(9) no
C72 C8 C71 C6 -54.9(9) no
C9 C8 C72 C6 -53.4(9) no
C9 C8 C72 C71 -110.7(9) no
O4 C9 C9A C9B -9.9(6) no
C8 C9 C9A C5A -8.2(6) no
O4 C9 C9A C5A 167.3(4) no
C8 C9 C9A C9B 174.6(4) no
C5A C9A C9B C1 177.9(3) no
C5A C9A C9B C3A -0.2(5) no
C9 C9A C9B C3A 177.1(3) no
C9 C9A C9B C1 -4.8(5) no
C6 C71 C72 C8 129.4(5) no
C8 C71 C72 C6 -129.4(5) no
